data_7235663
loop_
_publ_author_name
'Saini, Mukesh Kumar'
'Gupta, Rakesh'
'Parbhakar, Swati'
'Kumar Mishra, Anil'
'Mathur, Rashi'
'Hussain, Firasat'

_publ_section_title
;
 Dimeric complexes of rare-earth substituted Keggin-type silicotungstates:
 syntheses, crystal structure and solid state properties
;
_journal_issue 48
_journal_name_full 'RSC Adv.'
_journal_page_first 25357
_journal_paper_doi 10.1039/C4RA02751E
_journal_volume 4
_journal_year 2014
_chemical_formula_moiety '0.5(C8 K16 Na8 O208 Si4 Tm4 W44), 6(O)'
_chemical_formula_sum 'C4 K8 Na4 O110 Si2 Tm2 W22'
_chemical_formula_weight 6651.28
_space_group_crystal_system monoclinic
_space_group_IT_number 14
_space_group_name_Hall '-P 2ybc'
_space_group_name_H-M_alt 'P 1 21/c 1'
_symmetry_Int_Tables_number 14
_audit_creation_date 2014-03-27
_audit_creation_method
;
Olex2 1.2
(compiled 2014.03.20 svn.r2914 for OlexSys, GUI svn.r4813)
;
_cell_angle_alpha 90
_cell_angle_beta 110.904(7)
_cell_angle_gamma 90
_cell_formula_units_Z 2
_cell_length_a 20.0790(11)
_cell_length_b 12.6152(4)
_cell_length_c 21.0766(11)
_cell_measurement_reflns_used 6273
_cell_measurement_temperature 180.1
_cell_measurement_theta_max 29.1613
_cell_measurement_theta_min 2.8922
_cell_volume 4987.3(5)
_computing_cell_refinement
;
CrysAlisPro, Agilent Technologies,
Version 1.171.34.49 (release 20-01-2011 CrysAlis171 .NET)
(compiled Jan 20 2011,15:58:25)
;
_computing_data_collection
;
CrysAlisPro, Agilent Technologies,
Version 1.171.34.49 (release 20-01-2011 CrysAlis171 .NET)
(compiled Jan 20 2011,15:58:25)
;
_computing_data_reduction
;
CrysAlisPro, Agilent Technologies,
Version 1.171.34.49 (release 20-01-2011 CrysAlis171 .NET)
(compiled Jan 20 2011,15:58:25)
;
_computing_molecular_graphics 'Olex2 (Dolomanov et al., 2009)'
_computing_publication_material 'Olex2 (Dolomanov et al., 2009)'
_computing_structure_refinement 'olex2.refine (Bourhis et al., 2013)'
_diffrn_ambient_temperature 180.1
_diffrn_detector_area_resol_mean 15.9853
_diffrn_measured_fraction_theta_full 0.9360
_diffrn_measured_fraction_theta_max 0.9360
_diffrn_measurement_device_type 'Xcalibur, Sapphire3'
_diffrn_measurement_method '\w scans'
_diffrn_orient_matrix_UB_11 0.0294492000
_diffrn_orient_matrix_UB_12 0.0324094000
_diffrn_orient_matrix_UB_13 0.0016196000
_diffrn_orient_matrix_UB_21 -0.0092327000
_diffrn_orient_matrix_UB_22 0.0362417000
_diffrn_orient_matrix_UB_23 0.0212365000
_diffrn_orient_matrix_UB_31 0.0218565000
_diffrn_orient_matrix_UB_32 -0.0282635000
_diffrn_orient_matrix_UB_33 0.0290473000
_diffrn_radiation_monochromator graphite
_diffrn_radiation_type 'Mo K\a'
_diffrn_radiation_wavelength 0.71073
_diffrn_reflns_av_R_equivalents 0.0618
_diffrn_reflns_av_unetI/netI 0.1003
_diffrn_reflns_limit_h_max 27
_diffrn_reflns_limit_h_min -26
_diffrn_reflns_limit_k_max 15
_diffrn_reflns_limit_k_min -17
_diffrn_reflns_limit_l_max 18
_diffrn_reflns_limit_l_min -28
_diffrn_reflns_number 22700
_diffrn_reflns_theta_full 25.0271
_diffrn_reflns_theta_max 25.03
_diffrn_reflns_theta_min 2.90
_diffrn_source 'Enhance (Mo) X-ray Source'
_exptl_absorpt_coefficient_mu 27.512
_exptl_absorpt_correction_T_max 1.00000
_exptl_absorpt_correction_T_min 0.26121
_exptl_absorpt_correction_type multi-scan
_exptl_absorpt_process_details
;
CrysAlisPro, Agilent Technologies,
Version 1.171.34.49 (release 20-01-2011 CrysAlis171 .NET)
(compiled Jan 20 2011,15:58:25)
Empirical absorption correction using spherical harmonics,
 implemented in SCALE3 ABSPACK scaling algorithm.
;
_exptl_crystal_density_diffrn 4.4289
_exptl_crystal_F_000 5771.2606
_exptl_crystal_size_max 0.12
_exptl_crystal_size_mid 0.12
_exptl_crystal_size_min 0.03
_refine_diff_density_max 7.1087
_refine_diff_density_min -3.7836
_refine_diff_density_rms 0.9216
_refine_ls_d_res_high 0.8400
_refine_ls_d_res_low 7.0287
_refine_ls_goodness_of_fit_ref 1.0438
_refine_ls_hydrogen_treatment undef
_refine_ls_matrix_type full
_refine_ls_number_constraints 0
_refine_ls_number_parameters 384
_refine_ls_number_reflns 8237
_refine_ls_number_restraints 0
_refine_ls_restrained_S_all 1.0438
_refine_ls_R_factor_all 0.0826
_refine_ls_R_factor_gt 0.0662
_refine_ls_shift/su_max 0.0061
_refine_ls_shift/su_mean 0.0002
_refine_ls_structure_factor_coef Fsqd
_refine_ls_weighting_details 'w=1/[\s^2^(Fo^2^)+(0.0277P)^2^+639.6147P] where P=(Fo^2^+2Fc^2^)/3'
_refine_ls_weighting_scheme calc
_refine_ls_wR_factor_gt 0.1358
_refine_ls_wR_factor_ref 0.1442
_reflns_Friedel_coverage 0.0
_reflns_limit_h_max 22
_reflns_limit_h_min -23
_reflns_limit_k_max 15
_reflns_limit_k_min 0
_reflns_limit_l_max 25
_reflns_limit_l_min 0
_reflns_number_gt 6781
_reflns_number_total 8237
_reflns_threshold_expression I>=2u(I)
_cod_data_source_file c4ra02751e2.cif
_cod_data_source_block FHMS-26
_cod_database_code 7235663
_reflns_odcompleteness_completeness 92.08
_reflns_odcompleteness_iscentric 1
_reflns_odcompleteness_theta 26.32
_olex2_refinement_description
;
;

loop_
_space_group_symop_id
_space_group_symop_operation_xyz
1 x,y,z
2 -x,y+1/2,-z+1/2
3 -x,-y,-z
4 x,-y-1/2,z-1/2

loop_
_atom_site_label
_atom_site_type_symbol
_atom_site_fract_x
_atom_site_fract_y
_atom_site_fract_z
_atom_site_U_iso_or_equiv
_atom_site_adp_type
_atom_site_occupancy
C1 C -0.1325(17) 1.084(2) 0.0703(15) 0.025(7) Uiso 1.000000
C2 C -0.0766(13) 1.0101(17) 0.0682(12) 0.008(5) Uiso 1.000000
O1 O 0.4948(10) 0.8748(13) 0.4339(8) 0.014(4) Uiso 1.000000
O2 O 0.4243(11) 0.5751(15) 0.2270(10) 0.025(5) Uiso 1.000000
O3 O 0.2901(10) 0.5650(13) 0.4100(9) 0.018(4) Uiso 1.000000
O4 O 0.4433(11) 0.7488(14) 0.3195(9) 0.021(4) Uiso 1.000000
O5 O 0.3493(11) 0.5984(14) 0.3126(9) 0.022(4) Uiso 1.000000
O6 O 0.3756(10) 0.7406(13) 0.4100(9) 0.018(4) Uiso 1.000000
O7 O 0.4181(9) 0.9563(12) 0.3050(8) 0.012(4) Uiso 1.000000
O8 O 0.3834(10) 0.7886(12) 0.1890(8) 0.013(4) Uiso 1.000000
O9 O 0.2847(10) 0.6478(14) 0.1780(9) 0.018(4) Uiso 1.000000
O10 O 0.2066(10) 0.6371(13) 0.2840(9) 0.015(4) Uiso 1.000000
O11 O 0.2359(10) 0.7738(13) 0.3817(9) 0.015(4) Uiso 1.000000
O12 O 0.3524(11) 0.9480(14) 0.3925(9) 0.020(4) Uiso 1.000000
O13 O 0.3090(9) 0.7954(11) 0.2857(7) 0.005(3) Uiso 1.000000
O14 O 0.1149(10) 0.8451(13) 0.4075(9) 0.016(4) Uiso 1.000000
O15 O 0.2302(9) 0.9780(12) 0.4107(8) 0.011(4) Uiso 1.000000
O16 O 0.3244(12) 1.1493(15) 0.4383(10) 0.030(5) Uiso 1.000000
O17 O 0.3289(10) 1.1029(13) 0.3080(9) 0.017(4) Uiso 1.000000
O18 O 0.4455(10) 1.1664(14) 0.2732(9) 0.020(4) Uiso 1.000000
O19 O 0.4030(10) 0.9992(13) 0.1788(9) 0.016(4) Uiso 1.000000
O20 O 0.3807(11) 0.8690(14) 0.0644(9) 0.023(4) Uiso 1.000000
O21 O 0.2601(10) 0.8002(13) 0.0896(9) 0.016(4) Uiso 1.000000
O22 O 0.2011(10) 0.6013(14) 0.0454(9) 0.020(4) Uiso 1.000000
O23 O 0.1424(10) 0.6114(12) 0.1454(8) 0.013(4) Uiso 1.000000
O24 O 0.0635(10) 0.5816(13) 0.2272(8) 0.013(4) Uiso 1.000000
O25 O 0.1151(9) 0.7856(12) 0.2821(8) 0.007(3) Uiso 1.000000
O26 O 0.2158(9) 0.9463(12) 0.2827(8) 0.012(4) Uiso 1.000000
O27 O 0.2820(9) 0.9509(12) 0.1945(8) 0.009(4) Uiso 1.000000
O28 O 0.1851(8) 0.7962(11) 0.1849(7) 0.004(3) Uiso 1.000000
O29 O 0.1038(10) 0.9937(13) 0.3079(9) 0.016(4) Uiso 1.000000
O30 O 0.2025(10) 1.1347(13) 0.3230(9) 0.017(4) Uiso 1.000000
O31 O 0.3099(10) 1.1465(13) 0.1775(8) 0.013(4) Uiso 1.000000
O32 O 0.2776(10) 1.0107(13) 0.0774(8) 0.013(4) Uiso 1.000000
O33 O 0.1133(10) 0.7635(13) 0.0497(9) 0.016(4) Uiso 1.000000
O34 O 0.0431(9) 0.7574(12) 0.1466(8) 0.009(4) Uiso 1.000000
O35 O 0.1461(10) 0.9870(13) 0.0860(9) 0.016(4) Uiso 1.000000
O36 O 0.0746(10) 0.9813(13) 0.1733(9) 0.017(4) Uiso 1.000000
O37 O 0.1855(10) 1.1203(13) 0.1903(9) 0.017(4) Uiso 1.000000
O38 O 0.0665(10) 1.1800(13) 0.2279(9) 0.018(4) Uiso 1.000000
O39 O 0.1849(10) 1.1850(13) 0.0597(9) 0.017(4) Uiso 1.000000
O40 O 0.0335(10) 0.9562(13) -0.0374(9) 0.017(4) Uiso 1.000000
O41 O -0.0412(10) 0.7807(13) -0.0006(9) 0.019(4) Uiso 1.000000
O42 O -0.0664(10) 0.9195(13) 0.0931(9) 0.017(4) Uiso 1.000000
O43 O -0.1736(13) 0.9018(18) 0.1832(12) 0.043(6) Uiso 1.000000
O44 O 0.4576(16) 0.899(2) 0.5860(14) 0.064(8) Uiso 1.000000
O45 O 0.3939(13) 0.3855(17) 0.3221(11) 0.039(6) Uiso 1.000000
O46 O 0.0774(16) 1.375(2) -0.0974(14) 0.061(8) Uiso 1.000000
O47 O 0.468(2) 1.288(3) 0.4436(18) 0.092(11) Uiso 1.000000
O48 O 0.3150(9) 1.3772(12) 0.4805(8) 0.007(3) Uiso 1.000000
O49 O 0.4706(13) 1.4068(17) 0.5933(12) 0.042(6) Uiso 1.000000
O50 O 0.3695(16) 1.200(2) 0.6113(14) 0.062(8) Uiso 1.000000
O51 O 0.2225(10) 1.3870(13) 0.0264(9) 0.019(4) Uiso 1.000000
O52 O 0.1629(15) 1.400(2) 0.1304(13) 0.053(7) Uiso 1.000000
O53 O -0.0290(15) 0.810(2) 0.3855(13) 0.056(7) Uiso 1.000000
O54 O 0.2571(13) 1.3181(17) 0.2470(11) 0.038(6) Uiso 1.000000
O55 O 0.0491(11) 0.5364(14) -0.0192(9) 0.022(4) Uiso 1.000000
Na1 Na 0.4540(10) 0.9464(13) -0.0116(9) 0.066(5) Uiso 1.000000
Na2 Na 0.4063(9) 1.2566(12) 0.5204(8) 0.056(4) Uiso 1.000000
Si1 Si 0.2468(4) 0.8708(5) 0.2362(3) 0.0092(14) Uiso 1.000000
K1 K -0.0279(3) 0.8826(5) 0.2315(3) 0.0221(14) Uani 1.000000
K2 K 0.3258(4) 0.8410(5) 0.5106(3) 0.0311(17) Uani 1.000000
K3 K 0.4721(3) 0.3691(4) 0.2388(3) 0.0221(14) Uani 1.000000
K4 K 0.1891(5) 1.2359(7) -0.0694(4) 0.049(2) Uani 1.000000
Tm1 Tm 0.04552(6) 0.89084(8) 0.07369(6) 0.0105(3) Uani 1.000000
W1 W 0.41400(6) 0.85079(8) 0.37074(5) 0.0135(2) Uani 1.000000
W2 W 0.37090(6) 0.67153(8) 0.24139(5) 0.0132(2) Uani 1.000000
W3 W 0.28847(6) 0.66481(8) 0.35431(5) 0.0134(2) Uani 1.000000
W4 W 0.16165(6) 0.87545(8) 0.35471(5) 0.0119(2) Uani 1.000000
W5 W 0.28478(6) 1.06303(8) 0.37095(5) 0.0130(2) Uani 1.000000
W6 W 0.37707(6) 1.07381(8) 0.24698(5) 0.0114(2) Uani 1.000000
W7 W 0.33816(6) 0.89364(7) 0.12144(5) 0.0112(2) Uani 1.000000
W8 W 0.19228(6) 0.69791(7) 0.09980(5) 0.0113(2) Uani 1.000000
W9 W 0.11130(6) 0.68382(7) 0.21029(5) 0.0109(2) Uani 1.000000
W10 W 0.21503(6) 1.07803(8) 0.11716(5) 0.0107(2) Uani 1.000000
W11 W 0.12451(6) 1.07311(8) 0.23844(5) 0.0105(2) Uani 1.000000

loop_
_atom_site_aniso_label
_atom_site_aniso_U_11
_atom_site_aniso_U_22
_atom_site_aniso_U_33
_atom_site_aniso_U_12
_atom_site_aniso_U_13
_atom_site_aniso_U_23
K1 0.016(3) 0.025(3) 0.029(4) -0.003(3) 0.014(3) -0.002(3)
K2 0.031(4) 0.040(4) 0.031(4) 0.015(3) 0.021(3) 0.017(3)
K3 0.018(3) 0.018(3) 0.039(4) 0.002(3) 0.020(3) 0.002(3)
K4 0.052(6) 0.052(5) 0.046(5) -0.008(4) 0.022(5) 0.008(4)
Tm1 0.0091(6) 0.0107(5) 0.0148(6) 0.0004(5) 0.0083(5) 0.0016(4)
W1 0.0088(5) 0.0165(5) 0.0169(6) 0.0018(4) 0.0067(5) 0.0037(4)
W2 0.0088(5) 0.0137(5) 0.0200(6) 0.0029(4) 0.0085(5) 0.0039(4)
W3 0.0101(5) 0.0144(5) 0.0175(6) 0.0014(4) 0.0069(5) 0.0061(4)
W4 0.0096(5) 0.0154(5) 0.0139(5) 0.0007(4) 0.0083(5) 0.0025(4)
W5 0.0105(5) 0.0159(5) 0.0156(6) 0.0011(4) 0.0084(5) 0.0000(4)
W6 0.0085(5) 0.0120(5) 0.0165(6) -0.0003(4) 0.0080(5) 0.0009(4)
W7 0.0107(5) 0.0109(5) 0.0167(5) -0.0002(4) 0.0107(5) 0.0013(4)
W8 0.0108(5) 0.0099(5) 0.0162(5) 0.0011(4) 0.0084(5) -0.0007(4)
W9 0.0093(5) 0.0106(5) 0.0159(5) 0.0000(4) 0.0081(5) 0.0034(4)
W10 0.0083(5) 0.0119(5) 0.0139(5) -0.0003(4) 0.0062(5) 0.0021(4)
W11 0.0086(5) 0.0125(5) 0.0132(5) 0.0008(4) 0.0071(5) 0.0005(4)

loop_
_atom_type_symbol
_atom_type_scat_dispersion_real
_atom_type_scat_dispersion_imag
_atom_type_scat_Cromer_Mann_a1
_atom_type_scat_Cromer_Mann_a2
_atom_type_scat_Cromer_Mann_a3
_atom_type_scat_Cromer_Mann_a4
_atom_type_scat_Cromer_Mann_b1
_atom_type_scat_Cromer_Mann_b2
_atom_type_scat_Cromer_Mann_b3
_atom_type_scat_Cromer_Mann_b4
_atom_type_scat_Cromer_Mann_c
_atom_type_scat_source
_atom_type_scat_dispersion_source
C 0.00347 0.00161 2.31000 1.02000 1.58860 0.86500 20.84390 10.20750 0.56870 51.65120 0.215599998832 'International Tables Volume C Table 6.1.1.4 (pp. 500-502)' 'Henke, Gullikson and Davis, At. Data and Nucl. Data Tables, 1993, 54, 2'
Na 0.03665 0.02467 4.76260 3.17360 1.26740 1.11280 3.28500 8.84220 0.31360 129.42400 0.675999999046 'International Tables Volume C Table 6.1.1.4 (pp. 500-502)' 'Henke, Gullikson and Davis, At. Data and Nucl. Data Tables, 1993, 54, 2'
K 0.21174 0.26561 8.21860 7.43980 1.05190 0.86590 12.79490 0.77480 213.18700 41.68410 1.42279994488 'International Tables Volume C Table 6.1.1.4 (pp. 500-502)' 'Henke, Gullikson and Davis, At. Data and Nucl. Data Tables, 1993, 54, 2'
O 0.01158 0.00611 3.04850 2.28680 1.54630 0.86700 13.27710 5.70110 0.32390 32.90890 0.250800013542 'International Tables Volume C Table 6.1.1.4 (pp. 500-502)' 'Henke, Gullikson and Davis, At. Data and Nucl. Data Tables, 1993, 54, 2'
Si 0.08192 0.07060 6.29150 3.03530 1.98910 1.54100 2.43860 32.33370 0.67850 81.69370 1.14069998264 'International Tables Volume C Table 6.1.1.4 (pp. 500-502)' 'Henke, Gullikson and Davis, At. Data and Nucl. Data Tables, 1993, 54, 2'
Tm -0.15783 5.50842 28.18190 15.88510 15.15420 2.98706 2.02859 0.23885 10.99750 102.96100 6.75620985031 'International Tables Volume C Table 6.1.1.4 (pp. 500-502)' 'Henke, Gullikson and Davis, At. Data and Nucl. Data Tables, 1993, 54, 2'
W -0.66836 6.76498 29.08180 15.43000 14.43270 5.11982 1.72029 9.22590 0.32170 57.05600 9.88749980927 'International Tables Volume C Table 6.1.1.4 (pp. 500-502)' 'Henke, Gullikson and Davis, At. Data and Nucl. Data Tables, 1993, 54, 2'

loop_
_geom_angle_atom_site_label_1
_geom_angle_atom_site_label_2
_geom_angle_atom_site_label_3
_geom_angle
_geom_angle_site_symmetry_1
_geom_angle_site_symmetry_3
O40 C2 C1 117(2) 3_575 .
O42 C2 C1 125(2) . .
O42 C2 O40 118(2) . 3_575
Tm1 C2 C1 171.8(18) . .
Tm1 C2 O40 59.0(12) . 3_575
Tm1 C2 O42 59.2(13) . .
W1 O1 Na2 125.6(9) . 3_676
W2 O2 K3 150.7(11) . .
W1 O4 K3 103.7(7) . 2_655
W2 O4 K3 105.8(7) . 2_655
W2 O4 W1 120.7(10) . .
W3 O5 W2 119.9(9) . .
W1 O6 K2 107.0(7) . .
W3 O6 K2 100.4(8) . .
W3 O6 W1 120.3(9) . .
W1 O7 K3 101.4(6) . 2_655
W6 O7 K3 107.1(7) . 2_655
W6 O7 W1 150.3(10) . .
W2 O8 K3 106.1(7) . 2_655
W7 O8 K3 105.3(7) . 2_655
W7 O8 W2 146.7(10) . .
W8 O9 W2 152.3(10) . .
W9 O10 W3 152.1(9) . .
W3 O11 K2 105.7(7) . .
W4 O11 K2 104.6(7) . .
W4 O11 W3 147.5(10) . .
W1 O12 K2 103.2(7) . .
W5 O12 K2 102.2(8) . .
W5 O12 W1 152.7(11) . .
W1 O13 Si1 126.6(8) . .
W2 O13 Si1 121.5(8) . .
W2 O13 W1 92.5(6) . .
W3 O13 Si1 123.3(9) . .
W3 O13 W1 92.6(5) . .
W3 O13 W2 90.7(5) . .
W4 O15 K2 100.8(6) . .
W5 O15 K2 108.6(7) . .
W5 O15 W4 119.7(8) . .
K4 O16 Na2 98.2(8) 4_586 .
W5 O16 Na2 163.5(14) . .
W5 O16 K4 96.6(9) . 4_586
W6 O17 W5 153.5(10) . .
W6 O18 K3 138.1(9) . 1_565
W6 O19 K3 103.2(7) . 2_655
W7 O19 K3 102.8(7) . 2_655
W7 O19 W6 119.7(10) . .
K2 O20 Na1 107.7(7) 4_575 .
W7 O20 Na1 148.2(10) . .
W7 O20 K2 102.7(8) . 4_575
W7 O21 K2 95.3(7) . 4_575
W8 O21 K2 97.5(6) . 4_575
W8 O21 W7 154.6(10) . .
W8 O22 K2 106.8(8) . 4_575
W9 O23 W8 116.0(8) . .
W9 O24 K1 161.8(9) . 2_545
W4 O25 K1 100.5(6) . .
W9 O25 K1 103.1(6) . .
W9 O25 W4 154.0(10) . .
W4 O26 Si1 122.0(9) . .
W5 O26 Si1 125.8(10) . .
W5 O26 W4 90.3(6) . .
W11 O26 Si1 124.3(9) . .
W11 O26 W4 92.3(6) . .
W11 O26 W5 92.4(6) . .
W6 O27 Si1 124.7(8) . .
W7 O27 Si1 124.2(8) . .
W7 O27 W6 90.7(6) . .
W10 O27 Si1 122.7(9) . .
W10 O27 W6 92.5(5) . .
W10 O27 W7 92.6(6) . .
W8 O28 Si1 127.2(10) . .
W9 O28 Si1 128.3(9) . .
W9 O28 W8 94.5(5) . .
W4 O29 K1 99.9(7) . .
W11 O29 K1 103.2(7) . .
W11 O29 W4 122.2(10) . .
W5 O30 K4 99.5(7) . 4_586
W11 O30 K4 129.7(9) . 4_586
W11 O30 W5 123.1(9) . .
W10 O31 W6 122.3(8) . .
W10 O32 W7 121.5(9) . .
W8 O33 Tm1 132.7(9) . .
Tm1 O34 K1 97.9(5) . .
W9 O34 K1 102.6(6) . .
W9 O34 Tm1 133.5(9) . .
W10 O35 Tm1 160.8(10) . .
Tm1 O36 K1 100.4(6) . .
W11 O36 K1 103.3(8) . .
W11 O36 Tm1 156.3(11) . .
W11 O37 W10 140.3(10) . .
W11 O38 K1 152.2(9) . 2
W10 O39 K4 135.4(9) . .
Tm1 O40 C2 136.8(15) . 3_575
Tm1 O40 C2 93.3(13) 3_575 3_575
K1 O42 C2 122.7(15) . .
K4 O42 C2 121.3(16) 3_575 .
K4 O42 K1 88.3(5) 3_575 .
Tm1 O42 C2 95.0(16) . .
Tm1 O42 K1 102.9(6) . .
Tm1 O42 K4 127.8(7) . 3_575
K4 O43 K1 92.3(8) 3_575 .
Na2 O47 Na1 96.1(13) . 2_655
K4 O48 Na2 107.4(7) 4_586 .
Na2 O49 Na1 97.3(9) . 4_586
Na2 O49 Na1 91.9(9) . 2_655
K3 O50 Na2 121.0(12) 4_576 .
O47 Na1 O20 75.4(10) 2_645 .
O49 Na1 O20 73.1(8) 4_585 .
O49 Na1 O20 148.3(9) 2_645 .
O49 Na1 O47 101.1(10) 4_585 2_645
O49 Na1 O47 81.2(11) 2_645 2_645
Na1 Na1 O20 132.7(12) 3_675 .
Na1 Na1 O47 93.3(13) 3_675 2_645
Na1 Na1 O49 68.9(10) 3_675 2_645
Na1 Na1 O49 64.2(10) 3_675 4_585
O16 Na2 O1 98.8(8) . 3_676
O47 Na2 O1 80.7(11) . 3_676
O47 Na2 O16 89.5(11) . .
O48 Na2 O1 178.8(10) . 3_676
O48 Na2 O16 81.6(8) . .
O48 Na2 O47 100.5(11) . .
O49 Na2 O1 95.8(9) . 3_676
O49 Na2 O16 165.2(10) . .
O49 Na2 O47 90.8(11) . .
O49 Na2 O48 83.8(8) . .
O50 Na2 O1 85.7(9) . 3_676
O50 Na2 O16 94.8(10) . .
O50 Na2 O47 166.2(13) . .
O50 Na2 O48 93.2(10) . .
O50 Na2 O49 88.4(10) . .
O26 Si1 O13 109.0(9) . .
O27 Si1 O13 108.9(9) . .
O27 Si1 O26 106.7(9) . .
O28 Si1 O13 108.6(8) . .
O28 Si1 O26 111.8(10) . .
O28 Si1 O27 111.7(9) . .
O25 K1 O24 125.2(5) . 2
O29 K1 O24 71.5(5) . 2
O29 K1 O25 55.0(5) . .
O34 K1 O24 148.3(5) . 2
O34 K1 O25 53.6(4) . .
O34 K1 O29 92.9(5) . .
O36 K1 O24 92.5(5) . 2
O36 K1 O25 66.5(5) . .
O36 K1 O29 53.9(5) . .
O36 K1 O34 56.8(5) . .
O38 K1 O24 124.7(6) 2_545 2
O38 K1 O25 81.6(5) 2_545 .
O38 K1 O29 123.2(5) 2_545 .
O38 K1 O34 87.0(5) 2_545 .
O38 K1 O36 141.3(5) 2_545 .
O42 K1 O24 99.7(5) . 2
O42 K1 O25 108.7(5) . .
O42 K1 O29 110.9(6) . .
O42 K1 O34 59.4(5) . .
O42 K1 O36 58.6(5) . .
O42 K1 O38 117.1(5) . 2_545
O43 K1 O24 71.5(6) . 2
O43 K1 O25 160.5(6) . .
O43 K1 O29 143.0(6) . .
O43 K1 O34 118.8(6) . .
O43 K1 O36 127.2(6) . .
O43 K1 O38 79.9(6) . 2_545
O43 K1 O42 74.7(6) . .
O53 K1 O24 81.8(6) . 2
O53 K1 O25 83.0(6) . .
O53 K1 O29 85.2(6) . .
O53 K1 O34 125.4(6) . .
O53 K1 O36 137.9(6) . .
O53 K1 O38 51.7(6) . 2_545
O53 K1 O42 163.5(7) . .
O53 K1 O43 90.5(7) . .
O11 K2 O6 55.7(5) . .
O12 K2 O6 52.8(5) . .
O12 K2 O11 65.3(5) . .
O15 K2 O6 92.3(5) . .
O15 K2 O11 55.9(5) . .
O15 K2 O12 53.0(5) . .
O20 K2 O6 73.3(5) 4_576 .
O20 K2 O11 97.2(5) 4_576 .
O20 K2 O12 124.4(6) 4_576 .
O20 K2 O15 152.6(6) 4_576 .
O21 K2 O6 118.0(5) 4_576 .
O21 K2 O11 95.6(5) 4_576 .
O21 K2 O12 160.9(5) 4_576 .
O21 K2 O15 116.6(5) 4_576 .
O21 K2 O20 55.7(5) 4_576 4_576
O22 K2 O6 145.8(6) 4_576 .
O22 K2 O11 90.3(6) 4_576 .
O22 K2 O12 120.5(5) 4_576 .
O22 K2 O15 68.1(5) 4_576 .
O22 K2 O20 111.2(6) 4_576 4_576
O22 K2 O21 55.5(5) 4_576 4_576
O44 K2 O6 91.7(8) . .
O44 K2 O11 145.3(8) . .
O44 K2 O12 86.5(7) . .
O44 K2 O15 122.3(7) . .
O44 K2 O20 82.1(7) . 4_576
O44 K2 O21 111.6(7) . 4_576
O44 K2 O22 122.5(8) . 4_576
O4 K3 O2 134.7(6) 2_645 .
O7 K3 O2 83.8(6) 2_645 .
O7 K3 O4 55.1(5) 2_645 2_645
O8 K3 O2 128.5(6) 2_645 .
O8 K3 O4 53.9(5) 2_645 2_645
O8 K3 O7 64.7(5) 2_645 2_645
O18 K3 O2 143.6(7) 1_545 .
O18 K3 O4 79.7(6) 1_545 2_645
O18 K3 O7 132.6(6) 1_545 2_645
O18 K3 O8 78.0(5) 1_545 2_645
O19 K3 O2 74.1(6) 2_645 .
O19 K3 O4 92.1(6) 2_645 2_645
O19 K3 O7 53.0(5) 2_645 2_645
O19 K3 O8 54.4(5) 2_645 2_645
O19 K3 O18 123.9(5) 2_645 1_545
O45 K3 O2 74.1(6) . .
O45 K3 O4 151.2(6) . 2_645
O45 K3 O7 148.1(6) . 2_645
O45 K3 O8 112.3(6) . 2_645
O45 K3 O18 72.2(6) . 1_545
O45 K3 O19 98.1(6) . 2_645
O50 K3 O2 95.3(7) 4_575 .
O50 K3 O4 77.0(7) 4_575 2_645
O50 K3 O7 101.0(7) 4_575 2_645
O50 K3 O8 128.6(7) 4_575 2_645
O50 K3 O18 79.7(7) 4_575 1_545
O50 K3 O19 152.2(7) 4_575 2_645
O50 K3 O45 103.7(8) 4_575 .
O30 K4 O16 55.8(5) 4_585 4_585
O39 K4 O16 113.0(6) . 4_585
O39 K4 O30 158.3(6) . 4_585
O42 K4 O16 166.6(6) 3_575 4_585
O42 K4 O30 122.1(6) 3_575 4_585
O42 K4 O39 73.3(5) 3_575 .
O43 K4 O16 99.2(7) 3_575 4_585
O43 K4 O30 72.5(6) 3_575 4_585
O43 K4 O39 129.2(6) 3_575 .
O43 K4 O42 68.6(6) 3_575 3_575
O46 K4 O16 110.7(8) . 4_585
O46 K4 O30 76.5(7) . 4_585
O46 K4 O39 92.9(7) . .
O46 K4 O42 80.0(7) . 3_575
O46 K4 O43 111.7(8) . 3_575
O48 K4 O16 63.0(5) 4_585 4_585
O48 K4 O30 105.2(6) 4_585 4_585
O48 K4 O39 81.6(5) 4_585 .
O48 K4 O42 107.8(5) 4_585 3_575
O48 K4 O43 79.5(6) 4_585 3_575
O48 K4 O46 168.4(7) 4_585 .
O51 K4 O16 69.0(6) . 4_585
O51 K4 O30 96.9(6) . 4_585
O51 K4 O39 61.5(5) . .
O51 K4 O42 123.5(6) . 3_575
O51 K4 O43 167.6(7) . 3_575
O51 K4 O46 70.9(7) . .
O51 K4 O48 97.6(6) . 4_585
O33 Tm1 C2 160.0(6) . .
O34 Tm1 C2 101.1(6) . .
O34 Tm1 O33 77.7(6) . .
O35 Tm1 C2 116.0(6) . .
O35 Tm1 O33 79.9(6) . .
O35 Tm1 O34 122.8(6) . .
O36 Tm1 C2 72.9(7) . .
O36 Tm1 O33 125.6(6) . .
O36 Tm1 O34 79.1(6) . .
O36 Tm1 O35 72.8(6) . .
O40 Tm1 C2 89.6(7) . .
O40 Tm1 C2 27.7(6) 3_575 .
O40 Tm1 O33 83.5(6) . .
O40 Tm1 O33 149.5(6) 3_575 .
O40 Tm1 O34 152.0(6) . .
O40 Tm1 O34 128.6(6) 3_575 .
O40 Tm1 O35 73.0(6) . .
O40 Tm1 O35 93.8(6) 3_575 .
O40 Tm1 O36 79.4(6) 3_575 .
O40 Tm1 O36 128.9(6) . .
O41 Tm1 C2 82.0(6) . .
O41 Tm1 O33 78.1(6) . .
O41 Tm1 O34 79.8(6) . .
O41 Tm1 O35 143.7(6) . .
O41 Tm1 O36 143.2(7) . .
O41 Tm1 O40 76.1(6) . .
O41 Tm1 O40 90.8(6) . 3_575
O42 Tm1 C2 25.8(6) . .
O42 Tm1 O33 142.9(6) . .
O42 Tm1 O34 75.9(6) . .
O42 Tm1 O35 136.7(6) . .
O42 Tm1 O36 73.8(6) . .
O42 Tm1 O40 53.4(6) . 3_575
O42 Tm1 O40 109.4(6) . .
O42 Tm1 O41 72.0(6) . .
O4 W1 O1 99.3(8) . .
O6 W1 O1 102.0(8) . .
O6 W1 O4 90.5(8) . .
O7 W1 O1 99.4(8) . .
O7 W1 O4 87.6(7) . .
O7 W1 O6 158.6(7) . .
O12 W1 O1 102.3(8) . .
O12 W1 O4 158.2(8) . .
O12 W1 O6 88.1(8) . .
O12 W1 O7 85.8(7) . .
O13 W1 O1 172.6(6) . .
O13 W1 O4 74.9(7) . .
O13 W1 O6 73.9(6) . .
O13 W1 O7 85.1(6) . .
O13 W1 O12 83.8(7) . .
O4 W2 O2 99.9(9) . .
O5 W2 O2 97.3(9) . .
O5 W2 O4 83.9(8) . .
O8 W2 O2 103.1(8) . .
O8 W2 O4 83.8(7) . .
O8 W2 O5 157.8(7) . .
O9 W2 O2 104.3(9) . .
O9 W2 O4 155.7(8) . .
O9 W2 O5 94.3(8) . .
O9 W2 O8 89.4(8) . .
O13 W2 O2 168.0(7) . .
O13 W2 O4 71.8(7) . .
O13 W2 O5 73.6(7) . .
O13 W2 O8 85.0(6) . .
O13 W2 O9 84.4(7) . .
O5 W3 O3 97.6(8) . .
O6 W3 O3 98.8(8) . .
O6 W3 O5 84.8(8) . .
O10 W3 O3 102.0(8) . .
O10 W3 O5 94.7(8) . .
O10 W3 O6 159.1(7) . .
O11 W3 O3 101.4(8) . .
O11 W3 O5 160.2(7) . .
O11 W3 O6 86.6(8) . .
O11 W3 O10 87.0(8) . .
O13 W3 O3 169.3(8) . .
O13 W3 O5 75.1(7) . .
O13 W3 O6 73.1(6) . .
O13 W3 O10 86.5(7) . .
O13 W3 O11 85.4(6) . .
O14 W4 O11 101.9(8) . .
O15 W4 O11 87.6(7) . .
O15 W4 O14 100.6(8) . .
O25 W4 O11 86.9(7) . .
O25 W4 O14 99.5(8) . .
O25 W4 O15 159.8(7) . .
O26 W4 O11 87.4(7) . .
O26 W4 O14 169.8(7) . .
O26 W4 O15 75.4(6) . .
O26 W4 O25 85.0(6) . .
O29 W4 O11 160.4(8) . .
O29 W4 O14 97.7(8) . .
O29 W4 O15 87.9(7) . .
O29 W4 O25 90.9(7) . .
O29 W4 O26 73.0(7) . .
O15 W5 O12 86.6(8) . .
O16 W5 O12 101.5(9) . .
O16 W5 O15 99.2(9) . .
O17 W5 O12 84.2(8) . .
O17 W5 O15 158.0(7) . .
O17 W5 O16 102.2(9) . .
O26 W5 O12 83.3(7) . .
O26 W5 O15 74.5(6) . .
O26 W5 O16 171.9(9) . .
O26 W5 O17 84.6(7) . .
O30 W5 O12 156.9(8) . .
O30 W5 O15 88.5(8) . .
O30 W5 O16 101.5(9) . .
O30 W5 O17 92.1(8) . .
O30 W5 O26 73.6(7) . .
O17 W6 O7 85.7(7) . .
O18 W6 O7 101.9(8) . .
O18 W6 O17 101.0(8) . .
O19 W6 O7 85.9(7) . .
O19 W6 O17 158.7(7) . .
O19 W6 O18 99.9(8) . .
O27 W6 O7 83.4(6) . .
O27 W6 O17 85.6(7) . .
O27 W6 O18 171.8(7) . .
O27 W6 O19 74.0(7) . .
O31 W6 O7 157.0(7) . .
O31 W6 O17 92.1(8) . .
O31 W6 O18 100.9(8) . .
O31 W6 O19 88.1(7) . .
O31 W6 O27 73.7(6) . .
O19 W7 O8 88.7(7) . .
O20 W7 O8 99.9(8) . .
O20 W7 O19 99.6(8) . .
O21 W7 O8 86.9(7) . .
O21 W7 O19 159.2(8) . .
O21 W7 O20 101.2(8) . .
O27 W7 O8 86.3(6) . .
O27 W7 O19 75.6(7) . .
O27 W7 O20 172.2(7) . .
O27 W7 O21 83.8(7) . .
O32 W7 O8 159.4(7) . .
O32 W7 O19 86.7(7) . .
O32 W7 O20 100.7(8) . .
O32 W7 O21 90.3(7) . .
O32 W7 O27 73.1(6) . .
O21 W8 O9 80.1(7) . .
O22 W8 O9 92.2(8) . .
O22 W8 O21 98.8(8) . .
O23 W8 O9 84.8(7) . .
O23 W8 O21 158.4(7) . .
O23 W8 O22 97.2(8) . .
O28 W8 O9 80.1(6) . .
O28 W8 O21 88.2(7) . .
O28 W8 O22 168.5(7) . .
O28 W8 O23 73.9(6) . .
O33 W8 O9 165.3(7) . .
O33 W8 O21 97.9(8) . .
O33 W8 O22 102.5(8) . .
O33 W8 O23 92.7(8) . .
O33 W8 O28 85.3(7) . .
O23 W9 O10 87.2(7) . .
O24 W9 O10 93.8(7) . .
O24 W9 O23 97.9(8) . .
O25 W9 O10 80.6(7) . .
O25 W9 O23 157.5(7) . .
O25 W9 O24 101.6(7) . .
O28 W9 O10 81.2(6) . .
O28 W9 O23 73.9(6) . .
O28 W9 O24 170.5(7) . .
O28 W9 O25 85.6(6) . .
O34 W9 O10 163.8(7) . .
O34 W9 O23 93.9(7) . .
O34 W9 O24 102.1(8) . .
O34 W9 O25 92.8(7) . .
O34 W9 O28 83.6(7) . .
O31 W10 O27 71.5(6) . .
O32 W10 O27 72.6(6) . .
O32 W10 O31 81.5(7) . .
O35 W10 O27 89.6(7) . .
O35 W10 O31 160.9(7) . .
O35 W10 O32 95.6(8) . .
O37 W10 O27 84.0(7) . .
O37 W10 O31 82.5(7) . .
O37 W10 O32 154.9(7) . .
O37 W10 O35 93.2(8) . .
O39 W10 O27 166.1(7) . .
O39 W10 O31 96.8(7) . .
O39 W10 O32 98.9(8) . .
O39 W10 O35 102.3(8) . .
O39 W10 O37 102.1(8) . .
O29 W11 O26 72.3(7) . .
O30 W11 O26 70.8(6) . .
O30 W11 O29 81.0(7) . .
O36 W11 O26 90.4(7) . .
O36 W11 O29 91.9(8) . .
O36 W11 O30 161.1(7) . .
O37 W11 O26 82.4(7) . .
O37 W11 O29 154.0(8) . .
O37 W11 O30 84.8(7) . .
O37 W11 O36 94.7(8) . .
O38 W11 O26 164.6(7) . .
O38 W11 O29 100.5(8) . .
O38 W11 O30 94.9(8) . .
O38 W11 O36 103.6(8) . .
O38 W11 O37 102.4(8) . .

loop_
_geom_bond_atom_site_label_1
_geom_bond_atom_site_label_2
_geom_bond_distance
_geom_bond_site_symmetry_2
C1 C2 1.47(4) .
C2 O40 1.32(3) 3_575
C2 O42 1.24(3) .
C2 Tm1 2.84(2) .
O1 Na2 2.50(2) 3_676
O1 W1 1.719(17) .
O2 K3 2.75(2) .
O2 W2 1.72(2) .
O3 W3 1.713(17) .
O4 K3 2.86(2) 2_655
O4 W1 1.903(19) .
O4 W2 2.016(18) .
O5 W2 1.938(19) .
O5 W3 1.93(2) .
O6 K2 2.93(2) .
O6 W1 1.915(18) .
O6 W3 1.971(18) .
O7 K3 2.894(19) 2_655
O7 W1 1.944(16) .
O7 W6 1.912(16) .
O8 K3 2.935(18) 2_655
O8 W2 1.913(16) .
O8 W7 1.920(16) .
O9 W2 1.794(18) .
O9 W8 2.092(18) .
O10 W3 1.812(17) .
O10 W9 2.074(17) .
O11 K2 2.804(18) .
O11 W3 1.942(18) .
O11 W4 1.893(18) .
O12 K2 3.04(2) .
O12 W1 1.910(19) .
O12 W5 1.928(18) .
O13 Si1 1.620(16) .
O13 W1 2.334(15) .
O13 W2 2.384(16) .
O13 W3 2.325(15) .
O14 W4 1.735(19) .
O15 K2 2.868(17) .
O15 W4 1.949(16) .
O15 W5 1.926(17) .
O16 Na2 2.35(3) .
O16 K4 3.03(2) 4_586
O16 W5 1.74(2) .
O17 W5 1.907(19) .
O17 W6 1.901(19) .
O18 K3 2.762(19) 1_565
O18 W6 1.736(19) .
O19 K3 2.982(19) 2_655
O19 W6 1.938(18) .
O19 W7 1.951(17) .
O20 Na1 2.72(3) .
O20 K2 2.937(19) 4_575
O20 W7 1.73(2) .
O21 K2 3.042(19) 4_575
O21 W7 1.883(18) .
O21 W8 1.942(18) .
O22 K2 2.94(2) 4_575
O22 W8 1.726(18) .
O23 W8 1.951(17) .
O23 W9 1.924(17) .
O24 K1 2.831(17) 2_545
O24 W9 1.719(17) .
O25 K1 2.949(18) .
O25 W4 1.865(15) .
O25 W9 1.966(15) .
O26 Si1 1.640(18) .
O26 W4 2.337(18) .
O26 W5 2.389(16) .
O26 W11 2.360(17) .
O27 Si1 1.654(18) .
O27 W6 2.401(16) .
O27 W7 2.324(17) .
O27 W10 2.339(15) .
O28 Si1 1.623(16) .
O28 W8 2.228(15) .
O28 W9 2.248(16) .
O29 K1 2.918(19) .
O29 W4 1.931(17) .
O29 W11 1.937(18) .
O30 K4 2.884(19) 4_586
O30 W5 1.837(18) .
O30 W11 2.060(17) .
O31 W6 1.842(16) .
O31 W10 2.064(17) .
O32 W7 1.928(16) .
O32 W10 1.936(18) .
O33 Tm1 2.276(18) .
O33 W8 1.766(18) .
O34 K1 3.091(18) .
O34 Tm1 2.291(15) .
O34 W9 1.796(16) .
O35 Tm1 2.291(18) .
O35 W10 1.737(18) .
O36 K1 3.02(2) .
O36 Tm1 2.275(17) .
O36 W11 1.802(17) .
O37 W10 1.914(18) .
O37 W11 1.942(19) .
O38 K1 2.888(18) 2
O38 W11 1.744(18) .
O39 K4 2.83(2) .
O39 W10 1.769(17) .
O40 Tm1 2.442(18) 3_575
O40 Tm1 2.412(18) .
O41 Tm1 2.338(18) .
O42 K1 2.776(18) .
O42 K4 3.05(2) 3_575
O42 Tm1 2.451(19) .
O43 K1 2.74(3) .
O43 K4 2.89(2) 3_575
O44 K2 2.66(3) .
O45 K3 2.75(3) .
O46 K4 2.74(3) .
O47 Na1 2.63(4) 2_655
O47 Na2 2.39(4) .
O48 Na2 2.30(2) .
O48 K4 2.764(19) 4_586
O49 Na1 2.81(3) 4_586
O49 Na1 2.71(3) 2_655
O49 Na2 2.49(3) .
O50 Na2 2.40(3) .
O50 K3 2.88(3) 4_576
O51 K4 2.681(19) .
O53 K1 3.38(3) .
Na1 Na1 2.20(4) 3_675
